data_7062625
loop_
_publ_author_name
'Garazade, Ismayil M.'
'Gurbanov, Atash V.'
'Gomila, Rosa M.'
'Frontera, Antonio'
'Nunes, Ana V. M.'
'Mahmudov, Kamran T.'
'Pombeiro, Armando J. L.'

_publ_section_title
;
 Spodium, halogen and hydrogen bonds in the reactivity of
 bis(2,4-bis(trichloromethyl)-1,3,5-triazapentadienato)-Zn(ii)
;
_journal_issue 34
_journal_name_full 'New Journal of Chemistry'
_journal_page_first 15856
_journal_page_last 15861
_journal_paper_doi 10.1039/D3NJ02994H
_journal_volume 47
_journal_year 2023
_chemical_formula_moiety 'C8 H4 Cl12 Cu N6, 2(C3 H6 O)'
_chemical_formula_sum 'C14 H16 Cl12 Cu N6 O2'
_chemical_formula_weight 789.27
_space_group_crystal_system monoclinic
_space_group_IT_number 12
_space_group_name_Hall '-C 2y'
_space_group_name_H-M_alt 'C 1 2/m 1'
_atom_sites_solution_hydrogens mixed
_atom_sites_solution_primary direct
_atom_sites_solution_secondary difmap
_audit_creation_method SHELXL-2019/1
_audit_update_record
;
2023-04-18 deposited with the CCDC.	2023-08-01 downloaded from the CCDC.
;
_cell_angle_alpha 90
_cell_angle_beta 119.710(15)
_cell_angle_gamma 90
_cell_formula_units_Z 2
_cell_length_a 12.961(4)
_cell_length_b 9.431(3)
_cell_length_c 13.904(4)
_cell_measurement_reflns_used 4669
_cell_measurement_temperature 150(2)
_cell_measurement_theta_max 26.11
_cell_measurement_theta_min 2.78
_cell_volume 1476.1(8)
_computing_cell_refinement 'Bruker SAINT'
_computing_data_collection 'Bruker APEX4'
_computing_data_reduction 'Bruker SAINT'
_computing_molecular_graphics 'Bruker SHELXTL'
_computing_publication_material 'Bruker SHELXTL'
_computing_structure_refinement 'SHELXL-2019/1 (Sheldrick, 2019)'
_computing_structure_solution 'SHELXT 2019/1 (Sheldrick, 2019)'
_diffrn_ambient_temperature 150(2)
_diffrn_measured_fraction_theta_full 0.999
_diffrn_measured_fraction_theta_max 0.924
_diffrn_measurement_device_type 'Bruker APEX-II CCD'
_diffrn_measurement_method '\f and \w scans'
_diffrn_radiation_type MoK\a
_diffrn_radiation_wavelength 0.71073
_diffrn_reflns_av_R_equivalents 0.0310
_diffrn_reflns_av_unetI/netI 0.0242
_diffrn_reflns_Laue_measured_fraction_full 0.999
_diffrn_reflns_Laue_measured_fraction_max 0.924
_diffrn_reflns_limit_h_max 16
_diffrn_reflns_limit_h_min -10
_diffrn_reflns_limit_k_max 11
_diffrn_reflns_limit_k_min -11
_diffrn_reflns_limit_l_max 16
_diffrn_reflns_limit_l_min -16
_diffrn_reflns_number 8850
_diffrn_reflns_point_group_measured_fraction_full 0.999
_diffrn_reflns_point_group_measured_fraction_max 0.924
_diffrn_reflns_theta_full 25.242
_diffrn_reflns_theta_max 27.190
_diffrn_reflns_theta_min 2.785
_exptl_absorpt_coefficient_mu 1.852
_exptl_absorpt_correction_T_max 0.805
_exptl_absorpt_correction_T_min 0.653
_exptl_absorpt_correction_type multi-scan
_exptl_absorpt_process_details 'SADABS (Bruker, 2008)'
_exptl_crystal_colour red
_exptl_crystal_density_diffrn 1.776
_exptl_crystal_description plate
_exptl_crystal_F_000 782
_exptl_crystal_size_max 0.260
_exptl_crystal_size_mid 0.180
_exptl_crystal_size_min 0.110
_refine_diff_density_max 0.326
_refine_diff_density_min -0.289
_refine_diff_density_rms 0.051
_refine_ls_extinction_method none
_refine_ls_goodness_of_fit_ref 1.015
_refine_ls_hydrogen_treatment constr
_refine_ls_matrix_type full
_refine_ls_number_parameters 142
_refine_ls_number_reflns 1616
_refine_ls_number_restraints 32
_refine_ls_restrained_S_all 1.042
_refine_ls_R_factor_all 0.0311
_refine_ls_R_factor_gt 0.0232
_refine_ls_shift/su_max 0.000
_refine_ls_shift/su_mean 0.000
_refine_ls_structure_factor_coef Fsqd
_refine_ls_weighting_details 'w=1/[\s^2^(Fo^2^)+(0.0193P)^2^+1.5454P] where P=(Fo^2^+2Fc^2^)/3'
_refine_ls_weighting_scheme calc
_refine_ls_wR_factor_gt 0.0497
_refine_ls_wR_factor_ref 0.0526
_reflns_Friedel_coverage 0.000
_reflns_number_gt 1383
_reflns_number_total 1616
_reflns_threshold_expression 'I > 2\s(I)'
_cod_data_source_file d3nj02994h2.cif
_cod_data_source_block cu1
_cod_depositor_comments 'Adding full bibliography for 7062625--7062628.cif.'
_cod_original_sg_symbol_H-M 'C 2/m'
_cod_database_code 7062625
_shelx_shelxl_version_number 2019/1
_shelx_space_group_comment
;
The symmetry employed for this shelxl refinement is uniquely defined
by the following loop, which should always be used as a source of
symmetry information in preference to the above space-group names.
They are only intended as comments.
;
_shelx_estimated_absorpt_t_min 0.645
_shelx_estimated_absorpt_t_max 0.822

loop_
_space_group_symop_operation_xyz
'x, y, z'
'-x, y, -z'
'x+1/2, y+1/2, z'
'-x+1/2, y+1/2, -z'
'-x, -y, -z'
'x, -y, z'
'-x+1/2, -y+1/2, -z'
'x+1/2, -y+1/2, z'

loop_
_atom_site_label
_atom_site_type_symbol
_atom_site_fract_x
_atom_site_fract_y
_atom_site_fract_z
_atom_site_U_iso_or_equiv
_atom_site_adp_type
_atom_site_occupancy
_atom_site_site_symmetry_order
_atom_site_calc_flag
_atom_site_refinement_flags_posn
_atom_site_refinement_flags_adp
_atom_site_refinement_flags_occupancy
_atom_site_disorder_assembly
_atom_site_disorder_group
Cu1 Cu 0.000000 0.000000 1.000000 0.02022(12) Uani 1 4 d S T P B .
C3 C 0.1656(3) 0.0177(13) 1.3570(2) 0.0232(18) Uani 0.5 1 d D . P A -1
Cl1 Cl 0.2526(5) 0.1666(5) 1.3683(4) 0.0317(6) Uani 0.5 1 d D . P A -1
Cl2 Cl 0.11199(8) 0.03471(15) 1.45515(7) 0.0442(6) Uani 0.5 1 d D . P A -1
Cl3 Cl 0.2528(5) -0.1361(5) 1.3884(4) 0.0415(8) Uani 0.5 1 d D . P A -1
C4 C -0.2454(2) 0.000000 1.13602(19) 0.0213(5) Uani 1 2 d DS T P . .
Cl4 Cl -0.22847(7) 0.0146(14) 1.27194(7) 0.0413(15) Uani 0.5 1 d D . P B -1
Cl5 Cl -0.3156(6) -0.1609(6) 1.0809(4) 0.0365(8) Uani 0.5 1 d D . P B -1
Cl6 Cl -0.3350(6) 0.1416(6) 1.0558(5) 0.0396(10) Uani 0.5 1 d D . P B -1
N1 N -0.09883(17) 0.000000 0.84199(16) 0.0287(5) Uani 1 2 d S T P . .
H1N H -0.177441 0.000000 0.820171 0.034 Uiso 1 2 d R U P . .
N2 N -0.03769(16) 0.000000 1.22856(15) 0.0199(4) Uani 1 2 d S T P . .
N3 N -0.13155(17) 0.000000 1.03319(16) 0.0271(5) Uani 1 2 d S T P . .
H3N H -0.203604 0.000000 0.975608 0.033 Uiso 1 2 d R U P B .
C1 C 0.0681(2) 0.000000 1.23613(18) 0.0203(5) Uani 1 2 d S T P A .
C2 C -0.12897(19) 0.000000 1.12961(19) 0.0180(5) Uani 1 2 d S T P B .
O1 O 0.3361(2) 0.9575(3) 0.1856(2) 0.0467(12) Uani 0.5 1 d D . P C -1
C5 C 0.4341(3) 0.9872(15) 0.2505(3) 0.0334(15) Uani 0.5 1 d D . P C -1
C6 C 0.4818(5) 1.1299(7) 0.2555(6) 0.0653(18) Uani 0.5 1 d D . P C -1
H6A H 0.511502 1.169278 0.329807 0.098 Uiso 0.5 1 calc R U P C -1
H6B H 0.418796 1.191053 0.200977 0.098 Uiso 0.5 1 calc R U P C -1
H6C H 0.546912 1.124515 0.238910 0.098 Uiso 0.5 1 calc R U P C -1
C7 C 0.5106(6) 0.8801(8) 0.3304(6) 0.078(2) Uani 0.5 1 d D . P C -1
H7A H 0.581752 0.866565 0.323756 0.117 Uiso 0.5 1 calc R U P C -1
H7B H 0.467245 0.790231 0.315266 0.117 Uiso 0.5 1 calc R U P C -1
H7C H 0.533834 0.911798 0.405548 0.117 Uiso 0.5 1 calc R U P C -1

loop_
_atom_site_aniso_label
_atom_site_aniso_U_11
_atom_site_aniso_U_22
_atom_site_aniso_U_33
_atom_site_aniso_U_23
_atom_site_aniso_U_13
_atom_site_aniso_U_12
Cu1 0.01101(19) 0.0369(2) 0.0109(2) 0.000 0.00405(16) 0.000
C3 0.0187(12) 0.033(6) 0.0144(13) 0.003(2) 0.0057(11) 0.000(2)
Cl1 0.0258(8) 0.0337(17) 0.0279(14) -0.0063(9) 0.0076(10) -0.0109(10)
Cl2 0.0299(4) 0.0882(17) 0.0138(4) -0.0065(5) 0.0104(3) -0.0128(5)
Cl3 0.0339(10) 0.0348(18) 0.0336(18) 0.0108(10) -0.0002(10) 0.0020(11)
C4 0.0178(11) 0.0265(12) 0.0185(13) 0.000 0.0081(10) 0.000
Cl4 0.0261(4) 0.081(4) 0.0235(4) -0.0143(18) 0.0170(3) -0.0060(11)
Cl5 0.038(2) 0.0318(11) 0.049(2) -0.0131(12) 0.0291(16) -0.0134(11)
Cl6 0.0283(15) 0.0455(19) 0.052(2) 0.0183(15) 0.0251(15) 0.0197(13)
N1 0.0103(9) 0.0563(15) 0.0148(11) 0.000 0.0028(8) 0.000
N2 0.0159(9) 0.0290(11) 0.0134(10) 0.000 0.0061(8) 0.000
N3 0.0102(9) 0.0523(14) 0.0143(10) 0.000 0.0026(8) 0.000
C1 0.0169(11) 0.0276(12) 0.0128(12) 0.000 0.0047(10) 0.000
C2 0.0167(11) 0.0194(11) 0.0188(12) 0.000 0.0094(10) 0.000
O1 0.0147(11) 0.085(4) 0.0297(13) -0.0062(14) 0.0027(10) -0.0038(12)
C5 0.0162(13) 0.049(5) 0.0296(16) -0.001(4) 0.0071(12) -0.005(4)
C6 0.037(3) 0.048(3) 0.100(5) 0.002(4) 0.026(4) -0.002(3)
C7 0.031(3) 0.070(4) 0.095(5) 0.031(5) 0.003(4) 0.010(3)

loop_
_atom_type_symbol
_atom_type_description
_atom_type_scat_dispersion_real
_atom_type_scat_dispersion_imag
_atom_type_scat_source
C C 0.0033 0.0016 'International Tables Vol C Tables 4.2.6.8 and 6.1.1.4'
H H 0.0000 0.0000 'International Tables Vol C Tables 4.2.6.8 and 6.1.1.4'
Cl Cl 0.1484 0.1585 'International Tables Vol C Tables 4.2.6.8 and 6.1.1.4'
Cu Cu 0.3201 1.2651 'International Tables Vol C Tables 4.2.6.8 and 6.1.1.4'
N N 0.0061 0.0033 'International Tables Vol C Tables 4.2.6.8 and 6.1.1.4'
O O 0.0106 0.0060 'International Tables Vol C Tables 4.2.6.8 and 6.1.1.4'

loop_
_geom_angle_atom_site_label_1
_geom_angle_atom_site_label_2
_geom_angle_atom_site_label_3
_geom_angle
_geom_angle_site_symmetry_1
_geom_angle_site_symmetry_3
_geom_angle_publ_flag
N1 Cu1 N1 180.0 . 5_557 ?
N1 Cu1 N3 84.04(9) . 5_557 ?
N1 Cu1 N3 95.96(9) 5_557 5_557 ?
N1 Cu1 N3 95.96(9) . . ?
N1 Cu1 N3 84.04(9) 5_557 . ?
N3 Cu1 N3 180.0 5_557 . ?
C1 C3 Cl3 105.2(6) . . ?
C1 C3 Cl1 109.2(5) . . ?
Cl3 C3 Cl1 109.37(17) . . ?
C1 C3 Cl2 114.8(2) . . ?
Cl3 C3 Cl2 108.9(4) . . ?
Cl1 C3 Cl2 109.2(5) . . ?
C2 C4 Cl5 106.6(3) . . ?
C2 C4 Cl6 108.6(3) . . ?
Cl5 C4 Cl6 110.28(15) . . ?
C2 C4 Cl4 116.37(16) . . ?
Cl5 C4 Cl4 107.1(4) . . ?
Cl6 C4 Cl4 107.9(4) . . ?
C1 N1 Cu1 129.45(16) 5_557 . ?
C1 N1 H1N 117.9 5_557 . ?
Cu1 N1 H1N 112.6 . . ?
C2 N2 C1 116.7(2) . . ?
C2 N3 Cu1 130.16(16) . . ?
C2 N3 H3N 113.9 . . ?
Cu1 N3 H3N 116.0 . . ?
N2 C1 N1 130.8(2) . 5_557 ?
N2 C1 C3 110.3(2) . . ?
N1 C1 C3 118.6(2) 5_557 . ?
N2 C2 N3 128.8(2) . . ?
N2 C2 C4 109.90(19) . . ?
N3 C2 C4 121.3(2) . . ?
O1 C5 C7 119.2(10) . . ?
O1 C5 C6 121.7(8) . . ?
C7 C5 C6 119.1(5) . . ?
C5 C6 H6A 109.5 . . ?
C5 C6 H6B 109.5 . . ?
H6A C6 H6B 109.5 . . ?
C5 C6 H6C 109.5 . . ?
H6A C6 H6C 109.5 . . ?
H6B C6 H6C 109.5 . . ?
C5 C7 H7A 109.5 . . ?
C5 C7 H7B 109.5 . . ?
H7A C7 H7B 109.5 . . ?
C5 C7 H7C 109.5 . . ?
H7A C7 H7C 109.5 . . ?
H7B C7 H7C 109.5 . . ?

loop_
_geom_bond_atom_site_label_1
_geom_bond_atom_site_label_2
_geom_bond_distance
_geom_bond_site_symmetry_2
_geom_bond_publ_flag
Cu1 N1 1.918(2) . ?
Cu1 N1 1.918(2) 5_557 ?
Cu1 N3 1.975(2) 5_557 ?
Cu1 N3 1.975(2) . ?
C3 C1 1.531(4) . ?
C3 Cl3 1.757(10) . ?
C3 Cl1 1.758(9) . ?
C3 Cl2 1.819(3) . ?
C4 C2 1.555(3) . ?
C4 Cl5 1.740(6) . ?
C4 Cl6 1.758(6) . ?
C4 Cl4 1.796(3) . ?
N1 C1 1.330(3) 5_557 ?
N1 H1N 0.9076 . ?
N2 C2 1.296(3) . ?
N2 C1 1.322(3) . ?
N3 C2 1.324(3) . ?
N3 H3N 0.8786 . ?
O1 C5 1.170(5) . ?
C5 C7 1.464(10) . ?
C5 C6 1.468(12) . ?
C6 H6A 0.9800 . ?
C6 H6B 0.9800 . ?
C6 H6C 0.9800 . ?
C7 H7A 0.9800 . ?
C7 H7B 0.9800 . ?
C7 H7C 0.9800 . ?

loop_
_geom_hbond_atom_site_label_D
_geom_hbond_atom_site_label_H
_geom_hbond_atom_site_label_A
_geom_hbond_distance_DH
_geom_hbond_distance_HA
_geom_hbond_distance_DA
_geom_hbond_angle_DHA
_geom_hbond_site_symmetry_A
_geom_hbond_publ_flag
N1 H1N O1^a 0.91 2.06 2.932(3) 161.4 5_566 yes
N1 H1N O1^a 0.91 2.06 2.932(3) 161.4 2_546 yes
N3 H3N O1^a 0.88 2.08 2.907(3) 156.9 5_566 yes
N3 H3N O1^a 0.88 2.08 2.907(3) 156.9 2_546 yes

loop_
_geom_torsion_atom_site_label_1
_geom_torsion_atom_site_label_2
_geom_torsion_atom_site_label_3
_geom_torsion_atom_site_label_4
_geom_torsion
_geom_torsion_site_symmetry_1
_geom_torsion_site_symmetry_2
_geom_torsion_site_symmetry_3
_geom_torsion_site_symmetry_4
_geom_torsion_publ_flag
C2 N2 C1 N1 0.000(3) . . . 5_557 ?
C2 N2 C1 C3 173.3(5) . . . . ?
Cl3 C3 C1 N2 119.3(2) . . . . ?
Cl1 C3 C1 N2 -123.4(3) . . . . ?
Cl2 C3 C1 N2 -0.4(8) . . . . ?
Cl3 C3 C1 N1 -66.4(5) . . . 5_557 ?
Cl1 C3 C1 N1 50.9(6) . . . 5_557 ?
Cl2 C3 C1 N1 173.9(4) . . . 5_557 ?
C1 N2 C2 N3 0.000(2) . . . . ?
C1 N2 C2 C4 180.000(2) . . . . ?
Cu1 N3 C2 N2 0.000(2) . . . . ?
Cu1 N3 C2 C4 180.000(1) . . . . ?
Cl5 C4 C2 N2 -114.5(2) . . . . ?
Cl6 C4 C2 N2 126.8(2) . . . . ?
Cl4 C4 C2 N2 4.9(5) . . . . ?
Cl5 C4 C2 N3 65.5(2) . . . . ?
Cl6 C4 C2 N3 -53.2(2) . . . . ?
Cl4 C4 C2 N3 -175.1(5) . . . . ?
